data_2229622
loop_
_publ_author_name
'Wang, Hai-Bo'
'Xiang, Zhuo'
'Jing, Lin-Lin'
'Tian, Min'
'Sun, Xiao-Li'

_publ_section_title
;
 (<i>R</i>)-2-[1-(2,6-Dichloro-3,4,5-trimethoxybenzoyl)pyrrolidin-2-yl]-4,4,5,5-tetramethyl-4,5-dihydro-1<i>H</i>-imidazole-1-oxyl
 3-oxide
;
_journal_coeditor_code DN2666
_journal_issue 4
_journal_name_full 'Acta Crystallographica Section E'
_journal_page_first o985
_journal_page_last o986
_journal_paper_doi 10.1107/S1600536811010270
_journal_volume 67
_journal_year 2011
_chemical_formula_iupac 'C21 H28 Cl2 N3 O6'
_chemical_formula_moiety 'C21 H28 Cl2 N3 O6'
_chemical_formula_sum 'C21 H28 Cl2 N3 O6'
_chemical_formula_weight 489.36
_chemical_name_systematic
;
(<i>R</i>)-2-[1-(2,6-Dichloro-3,4,5-trimethoxybenzoyl)pyrrolidin-2-yl]-\
4,4,5,5-tetramethyl-4,5-dihydro-1<i>H</i>-imidazole-1-oxyl 3-oxide
;
_space_group_IT_number 19
_symmetry_cell_setting orthorhombic
_symmetry_space_group_name_Hall 'P 2ac 2ab'
_symmetry_space_group_name_H-M 'P 21 21 21'
_atom_sites_solution_hydrogens geom
_atom_sites_solution_primary direct
_atom_sites_solution_secondary difmap
_audit_creation_method SHELXL-97
_cell_angle_alpha 90.00
_cell_angle_beta 90.00
_cell_angle_gamma 90.00
_cell_formula_units_Z 4
_cell_length_a 10.975(2)
_cell_length_b 12.255(3)
_cell_length_c 17.741(4)
_cell_measurement_reflns_used 1127
_cell_measurement_temperature 296(2)
_cell_measurement_theta_max 16.86
_cell_measurement_theta_min 2.30
_cell_volume 2386.1(9)
_computing_cell_refinement 'SAINT (Bruker, 2007)'
_computing_data_collection 'APEX2 (Bruker, 2007)'
_computing_data_reduction 'SAINT (Bruker, 2007)'
_computing_molecular_graphics 'ORTEPIII (Burnett & Johnson, 1996) and ORTEP-3 for Windows (Farrugia, 1997)'
_computing_publication_material 'SHELXTL (Sheldrick, 2008) and PLATON (Spek, 2009)'
_computing_structure_refinement 'SHELXL97 (Sheldrick, 2008)'
_computing_structure_solution 'SHELXS97 (Sheldrick, 2008)'
_diffrn_ambient_temperature 296(2)
_diffrn_measured_fraction_theta_full 1.000
_diffrn_measured_fraction_theta_max 1.000
_diffrn_measurement_device_type 'Bruker APEXII CCD'
_diffrn_measurement_method '\f and \w'
_diffrn_radiation_monochromator graphite
_diffrn_radiation_source 'fine-focus sealed tube'
_diffrn_radiation_type MoK\a
_diffrn_radiation_wavelength 0.71073
_diffrn_reflns_av_R_equivalents 0.0669
_diffrn_reflns_av_sigmaI/netI 0.0902
_diffrn_reflns_limit_h_max 12
_diffrn_reflns_limit_h_min -13
_diffrn_reflns_limit_k_max 14
_diffrn_reflns_limit_k_min -12
_diffrn_reflns_limit_l_max 21
_diffrn_reflns_limit_l_min -18
_diffrn_reflns_number 12018
_diffrn_reflns_theta_full 25.10
_diffrn_reflns_theta_max 25.10
_diffrn_reflns_theta_min 2.02
_exptl_absorpt_coefficient_mu 0.313
_exptl_absorpt_correction_T_max 0.9522
_exptl_absorpt_correction_T_min 0.8916
_exptl_absorpt_correction_type multi-scan
_exptl_absorpt_process_details '(SADABS; Bruker, 2007)'
_exptl_crystal_colour blue
_exptl_crystal_density_diffrn 1.362
_exptl_crystal_density_method 'not measured'
_exptl_crystal_description block
_exptl_crystal_F_000 1028
_exptl_crystal_size_max 0.38
_exptl_crystal_size_mid 0.27
_exptl_crystal_size_min 0.16
_refine_diff_density_max 0.235
_refine_diff_density_min -0.162
_refine_ls_abs_structure_details 'Flack (1983), 1834 Friedel pairs'
_refine_ls_abs_structure_Flack 0.01(10)
_refine_ls_extinction_coef 0.0025(7)
_refine_ls_extinction_expression Fc^*^=kFc[1+0.001xFc^2^\l^3^/sin(2\q)]^-1/4^
_refine_ls_extinction_method 'SHELXL97 (Sheldrick, 2008)'
_refine_ls_goodness_of_fit_ref 1.021
_refine_ls_hydrogen_treatment constr
_refine_ls_matrix_type full
_refine_ls_number_parameters 297
_refine_ls_number_reflns 4252
_refine_ls_number_restraints 0
_refine_ls_restrained_S_all 1.021
_refine_ls_R_factor_all 0.1218
_refine_ls_R_factor_gt 0.0533
_refine_ls_shift/su_max 0.000
_refine_ls_shift/su_mean 0.000
_refine_ls_structure_factor_coef Fsqd
_refine_ls_weighting_details 'calc w=1/[\s^2^(Fo^2^)+(0.0400P)^2^+0.1713P] where P=(Fo^2^+2Fc^2^)/3'
_refine_ls_weighting_scheme calc
_refine_ls_wR_factor_gt 0.1030
_refine_ls_wR_factor_ref 0.1305
_reflns_number_gt 2217
_reflns_number_total 4252
_reflns_threshold_expression I>2\s(I)
_cod_data_source_file dn2666.cif
_cod_data_source_block I
_cod_original_cell_volume 2386.2(8)
_cod_database_code 2229622
_cod_database_fobs_code 2229622

loop_
_symmetry_equiv_pos_as_xyz
'x, y, z'
'-x+1/2, -y, z+1/2'
'-x, y+1/2, -z+1/2'
'x+1/2, -y+1/2, -z'

loop_
_atom_site_type_symbol
_atom_site_label
_atom_site_fract_x
_atom_site_fract_y
_atom_site_fract_z
_atom_site_U_iso_or_equiv
_atom_site_adp_type
_atom_site_calc_flag
_atom_site_refinement_flags
_atom_site_occupancy
_atom_site_disorder_assembly
_atom_site_disorder_group
Cl Cl1 0.54734(13) 0.50531(12) -0.00306(8) 0.0831(5) Uani d . 1 . .
Cl Cl2 0.85841(13) 0.71203(11) 0.18279(8) 0.0843(5) Uani d . 1 . .
N N1 0.6828(4) 0.9676(3) 0.1322(2) 0.0620(11) Uani d . 1 . .
N N2 0.4878(4) 0.9819(3) 0.1078(2) 0.0610(11) Uani d . 1 . .
N N3 0.6736(3) 0.7723(3) 0.03080(19) 0.0511(10) Uani d . 1 . .
O O1 0.3875(3) 0.9782(3) 0.0717(2) 0.0963(13) Uani d . 1 . .
O O2 0.7966(3) 0.9505(3) 0.1213(2) 0.0897(12) Uani d . 1 . .
O O3 0.5442(3) 0.7190(3) 0.12213(17) 0.0648(9) Uani d . 1 . .
O O4 0.6903(4) 0.3135(3) 0.0339(2) 0.0835(11) Uani d . 1 . .
O O5 0.8841(4) 0.3034(3) 0.1329(2) 0.0840(11) Uani d . 1 . .
O O6 0.9682(3) 0.4954(3) 0.2006(2) 0.0741(10) Uani d . 1 . .
C C1 0.6747(6) 0.9565(5) 0.2688(3) 0.106(2) Uani d . 1 . .
H H1A 0.6584 0.8809 0.2591 0.160 Uiso calc R 1 . .
H H1B 0.6307 0.9794 0.3128 0.160 Uiso calc R 1 . .
H H1C 0.7605 0.9666 0.2769 0.160 Uiso calc R 1 . .
C C2 0.6345(5) 1.0242(4) 0.2016(2) 0.0634(13) Uani d . 1 . .
C C3 0.6941(6) 1.1358(4) 0.2038(3) 0.104(2) Uani d . 1 . .
H H3A 0.7810 1.1274 0.2056 0.157 Uiso calc R 1 . .
H H3B 0.6670 1.1745 0.2477 0.157 Uiso calc R 1 . .
H H3C 0.6719 1.1760 0.1594 0.157 Uiso calc R 1 . .
C C4 0.4234(6) 0.9421(6) 0.2350(4) 0.137(3) Uani d . 1 . .
H H4A 0.4187 0.9680 0.2860 0.205 Uiso calc R 1 . .
H H4B 0.4643 0.8728 0.2341 0.205 Uiso calc R 1 . .
H H4C 0.3427 0.9339 0.2149 0.205 Uiso calc R 1 . .
C C5 0.4950(5) 1.0246(4) 0.1868(3) 0.0706(15) Uani d . 1 . .
C C6 0.4332(7) 1.1325(5) 0.1905(4) 0.129(3) Uani d . 1 . .
H H6A 0.4699 1.1812 0.1547 0.194 Uiso calc R 1 . .
H H6B 0.4416 1.1621 0.2403 0.194 Uiso calc R 1 . .
H H6C 0.3484 1.1237 0.1788 0.194 Uiso calc R 1 . .
C C7 0.5945(5) 0.9425(4) 0.0838(3) 0.0547(12) Uani d . 1 . .
C C8 0.6088(4) 0.8744(3) 0.0148(2) 0.0523(12) Uani d . 1 . .
H H8 0.5279 0.8571 -0.0053 0.063 Uiso calc R 1 . .
C C9 0.6861(5) 0.9281(4) -0.0482(3) 0.0736(15) Uani d . 1 . .
H H9A 0.6349 0.9666 -0.0840 0.088 Uiso calc R 1 . .
H H9B 0.7451 0.9786 -0.0273 0.088 Uiso calc R 1 . .
C C10 0.7487(5) 0.8315(5) -0.0850(3) 0.0785(17) Uani d . 1 . .
H H10A 0.6946 0.7946 -0.1199 0.094 Uiso calc R 1 . .
H H10B 0.8218 0.8540 -0.1116 0.094 Uiso calc R 1 . .
C C11 0.7795(4) 0.7592(4) -0.0183(3) 0.0674(15) Uani d . 1 . .
H H11A 0.7893 0.6838 -0.0338 0.081 Uiso calc R 1 . .
H H11B 0.8534 0.7835 0.0065 0.081 Uiso calc R 1 . .
C C12 0.6345(4) 0.7020(4) 0.0830(3) 0.0527(12) Uani d . 1 . .
C C13 0.7062(4) 0.5988(4) 0.0917(3) 0.0496(11) Uani d . 1 . .
C C14 0.6708(4) 0.5020(4) 0.0577(2) 0.0594(12) Uani d . 1 . .
C C15 0.7333(5) 0.4047(4) 0.0686(3) 0.0593(14) Uani d . 1 . .
C C16 0.8309(5) 0.4042(4) 0.1181(3) 0.0604(13) Uani d . 1 . .
C C17 0.8696(4) 0.4979(4) 0.1537(2) 0.0546(11) Uani d . 1 . .
C C18 0.8091(5) 0.5945(4) 0.1389(3) 0.0565(12) Uani d . 1 . .
C C19 0.7769(6) 0.2553(6) -0.0120(5) 0.133(3) Uani d . 1 . .
H H19A 0.8400 0.3044 -0.0280 0.199 Uiso calc R 1 . .
H H19B 0.7363 0.2259 -0.0554 0.199 Uiso calc R 1 . .
H H19C 0.8121 0.1970 0.0168 0.199 Uiso calc R 1 . .
C C20 1.0077(5) 0.2909(5) 0.1148(4) 0.115(2) Uani d . 1 . .
H H20A 1.0224 0.3193 0.0652 0.172 Uiso calc R 1 . .
H H20B 1.0287 0.2149 0.1160 0.172 Uiso calc R 1 . .
H H20C 1.0565 0.3299 0.1507 0.172 Uiso calc R 1 . .
C C21 0.9414(5) 0.4668(5) 0.2767(3) 0.106(2) Uani d . 1 . .
H H21A 0.8876 0.5202 0.2981 0.159 Uiso calc R 1 . .
H H21B 1.0156 0.4644 0.3053 0.159 Uiso calc R 1 . .
H H21C 0.9030 0.3964 0.2779 0.159 Uiso calc R 1 . .

loop_
_atom_site_aniso_label
_atom_site_aniso_U_11
_atom_site_aniso_U_22
_atom_site_aniso_U_33
_atom_site_aniso_U_12
_atom_site_aniso_U_13
_atom_site_aniso_U_23
Cl1 0.0821(9) 0.0807(9) 0.0865(10) 0.0042(8) -0.0286(8) -0.0133(8)
Cl2 0.0864(11) 0.0714(9) 0.0951(10) -0.0046(8) -0.0274(9) -0.0111(7)
N1 0.049(3) 0.071(3) 0.066(3) -0.003(2) -0.003(2) -0.011(2)
N2 0.049(3) 0.062(3) 0.072(3) 0.003(2) -0.006(2) -0.024(2)
N3 0.047(2) 0.055(2) 0.052(2) 0.009(2) 0.0078(19) 0.0005(19)
O1 0.056(2) 0.103(3) 0.130(3) 0.015(2) -0.017(2) -0.052(2)
O2 0.054(2) 0.110(3) 0.105(3) 0.001(2) -0.014(2) -0.015(2)
O3 0.056(2) 0.074(2) 0.065(2) 0.0052(19) 0.0137(19) 0.0060(18)
O4 0.088(3) 0.059(2) 0.103(3) -0.005(2) -0.010(2) -0.013(2)
O5 0.073(3) 0.061(2) 0.118(3) 0.007(2) 0.001(2) 0.018(2)
O6 0.053(2) 0.090(2) 0.079(3) 0.006(2) -0.0084(19) 0.012(2)
C1 0.141(6) 0.108(5) 0.070(4) -0.009(4) -0.021(4) 0.014(3)
C2 0.085(4) 0.053(3) 0.053(3) -0.005(3) -0.006(3) -0.007(2)
C3 0.145(6) 0.073(4) 0.095(5) -0.035(4) 0.014(4) -0.013(3)
C4 0.110(6) 0.158(7) 0.142(6) -0.001(5) 0.067(5) 0.019(5)
C5 0.089(4) 0.061(4) 0.062(3) 0.010(3) 0.003(3) -0.015(3)
C6 0.146(6) 0.113(5) 0.129(6) 0.061(5) -0.032(5) -0.064(5)
C7 0.050(3) 0.060(3) 0.054(3) -0.002(3) -0.004(3) -0.001(2)
C8 0.051(3) 0.058(3) 0.048(3) 0.004(2) -0.004(2) -0.006(2)
C9 0.092(4) 0.067(4) 0.062(3) 0.013(3) 0.009(3) 0.006(3)
C10 0.083(4) 0.087(4) 0.065(4) 0.014(3) 0.029(3) 0.011(3)
C11 0.071(4) 0.065(4) 0.066(4) 0.011(3) 0.021(3) 0.007(3)
C12 0.053(3) 0.055(3) 0.050(3) 0.001(3) -0.002(3) 0.000(2)
C13 0.045(3) 0.053(3) 0.051(3) 0.002(2) 0.003(2) 0.001(2)
C14 0.056(3) 0.067(4) 0.056(3) -0.002(3) -0.002(2) 0.003(3)
C15 0.059(4) 0.054(3) 0.065(3) -0.010(3) 0.002(3) -0.005(3)
C16 0.062(4) 0.049(3) 0.071(3) 0.001(3) 0.005(3) 0.011(3)
C17 0.050(3) 0.055(3) 0.059(3) -0.004(3) -0.008(2) 0.004(3)
C18 0.061(3) 0.051(3) 0.057(3) -0.004(3) 0.001(3) 0.002(2)
C19 0.142(6) 0.124(6) 0.132(6) -0.007(5) 0.017(5) -0.062(5)
C20 0.070(4) 0.094(5) 0.180(7) 0.017(4) -0.001(4) 0.004(5)
C21 0.083(4) 0.157(6) 0.078(4) 0.005(4) -0.019(4) 0.026(4)

loop_
_atom_type_symbol
_atom_type_description
_atom_type_scat_dispersion_real
_atom_type_scat_dispersion_imag
_atom_type_scat_source
C C 0.0033 0.0016 'International Tables Vol C Tables 4.2.6.8 and 6.1.1.4'
H H 0.0000 0.0000 'International Tables Vol C Tables 4.2.6.8 and 6.1.1.4'
N N 0.0061 0.0033 'International Tables Vol C Tables 4.2.6.8 and 6.1.1.4'
O O 0.0106 0.0060 'International Tables Vol C Tables 4.2.6.8 and 6.1.1.4'
Cl Cl 0.1484 0.1585 'International Tables Vol C Tables 4.2.6.8 and 6.1.1.4'

loop_
_geom_angle_atom_site_label_1
_geom_angle_atom_site_label_2
_geom_angle_atom_site_label_3
_geom_angle_site_symmetry_1
_geom_angle_site_symmetry_3
_geom_angle
_geom_angle_publ_flag
O2 N1 C7 . . 125.1(4) ?
O2 N1 C2 . . 122.7(4) ?
C7 N1 C2 . . 112.1(4) ?
O1 N2 C7 . . 125.7(4) ?
O1 N2 C5 . . 121.9(4) ?
C7 N2 C5 . . 112.2(4) ?
C12 N3 C11 . . 126.8(4) ?
C12 N3 C8 . . 121.9(4) ?
C11 N3 C8 . . 111.3(3) ?
C15 O4 C19 . . 115.7(5) ?
C16 O5 C20 . . 117.4(4) ?
C17 O6 C21 . . 114.8(4) ?
C2 C1 H1A . . 109.5 ?
C2 C1 H1B . . 109.5 ?
H1A C1 H1B . . 109.5 ?
C2 C1 H1C . . 109.5 ?
H1A C1 H1C . . 109.5 ?
H1B C1 H1C . . 109.5 ?
N1 C2 C1 . . 106.7(4) ?
N1 C2 C3 . . 106.5(4) ?
C1 C2 C3 . . 110.3(4) ?
N1 C2 C5 . . 102.1(4) ?
C1 C2 C5 . . 114.9(4) ?
C3 C2 C5 . . 115.3(4) ?
C2 C3 H3A . . 109.5 ?
C2 C3 H3B . . 109.5 ?
H3A C3 H3B . . 109.5 ?
C2 C3 H3C . . 109.5 ?
H3A C3 H3C . . 109.5 ?
H3B C3 H3C . . 109.5 ?
C5 C4 H4A . . 109.5 ?
C5 C4 H4B . . 109.5 ?
H4A C4 H4B . . 109.5 ?
C5 C4 H4C . . 109.5 ?
H4A C4 H4C . . 109.5 ?
H4B C4 H4C . . 109.5 ?
C6 C5 N2 . . 109.1(4) ?
C6 C5 C4 . . 109.1(5) ?
N2 C5 C4 . . 105.3(5) ?
C6 C5 C2 . . 116.4(5) ?
N2 C5 C2 . . 102.1(4) ?
C4 C5 C2 . . 114.0(5) ?
C5 C6 H6A . . 109.5 ?
C5 C6 H6B . . 109.5 ?
H6A C6 H6B . . 109.5 ?
C5 C6 H6C . . 109.5 ?
H6A C6 H6C . . 109.5 ?
H6B C6 H6C . . 109.5 ?
N1 C7 N2 . . 110.5(4) ?
N1 C7 C8 . . 125.6(4) ?
N2 C7 C8 . . 123.8(4) ?
N3 C8 C7 . . 111.7(4) ?
N3 C8 C9 . . 103.6(4) ?
C7 C8 C9 . . 114.4(4) ?
N3 C8 H8 . . 109.0 ?
C7 C8 H8 . . 109.0 ?
C9 C8 H8 . . 109.0 ?
C10 C9 C8 . . 103.1(4) ?
C10 C9 H9A . . 111.1 ?
C8 C9 H9A . . 111.1 ?
C10 C9 H9B . . 111.1 ?
C8 C9 H9B . . 111.1 ?
H9A C9 H9B . . 109.1 ?
C11 C10 C9 . . 102.8(4) ?
C11 C10 H10A . . 111.2 ?
C9 C10 H10A . . 111.2 ?
C11 C10 H10B . . 111.2 ?
C9 C10 H10B . . 111.2 ?
H10A C10 H10B . . 109.1 ?
N3 C11 C10 . . 103.0(4) ?
N3 C11 H11A . . 111.2 ?
C10 C11 H11A . . 111.2 ?
N3 C11 H11B . . 111.2 ?
C10 C11 H11B . . 111.2 ?
H11A C11 H11B . . 109.1 ?
O3 C12 N3 . . 122.9(4) ?
O3 C12 C13 . . 120.6(4) ?
N3 C12 C13 . . 116.6(4) ?
C14 C13 C18 . . 116.9(4) ?
C14 C13 C12 . . 122.0(4) ?
C18 C13 C12 . . 121.0(4) ?
C13 C14 C15 . . 122.4(4) ?
C13 C14 Cl1 . . 118.0(4) ?
C15 C14 Cl1 . . 119.6(4) ?
O4 C15 C16 . . 123.5(5) ?
O4 C15 C14 . . 118.1(5) ?
C16 C15 C14 . . 118.3(4) ?
C17 C16 C15 . . 121.7(5) ?
C17 C16 O5 . . 121.6(5) ?
C15 C16 O5 . . 116.6(4) ?
O6 C17 C16 . . 120.3(5) ?
O6 C17 C18 . . 121.0(4) ?
C16 C17 C18 . . 118.6(4) ?
C17 C18 C13 . . 122.0(4) ?
C17 C18 Cl2 . . 118.6(4) ?
C13 C18 Cl2 . . 119.3(4) ?
O4 C19 H19A . . 109.5 ?
O4 C19 H19B . . 109.5 ?
H19A C19 H19B . . 109.5 ?
O4 C19 H19C . . 109.5 ?
H19A C19 H19C . . 109.5 ?
H19B C19 H19C . . 109.5 ?
O5 C20 H20A . . 109.5 ?
O5 C20 H20B . . 109.5 ?
H20A C20 H20B . . 109.5 ?
O5 C20 H20C . . 109.5 ?
H20A C20 H20C . . 109.5 ?
H20B C20 H20C . . 109.5 ?
O6 C21 H21A . . 109.5 ?
O6 C21 H21B . . 109.5 ?
H21A C21 H21B . . 109.5 ?
O6 C21 H21C . . 109.5 ?
H21A C21 H21C . . 109.5 ?
H21B C21 H21C . . 109.5 ?

loop_
_geom_bond_atom_site_label_1
_geom_bond_atom_site_label_2
_geom_bond_site_symmetry_2
_geom_bond_distance
_geom_bond_publ_flag
Cl1 C14 . 1.731(5) ?
Cl2 C18 . 1.724(5) ?
N1 O2 . 1.281(5) ?
N1 C7 . 1.331(5) ?
N1 C2 . 1.510(6) ?
N2 O1 . 1.274(4) ?
N2 C7 . 1.336(5) ?
N2 C5 . 1.499(6) ?
N3 C12 . 1.335(5) ?
N3 C11 . 1.461(5) ?
N3 C8 . 1.468(5) ?
O3 C12 . 1.228(5) ?
O4 C15 . 1.359(5) ?
O4 C19 . 1.441(7) ?
O5 C16 . 1.391(5) ?
O5 C20 . 1.403(6) ?
O6 C17 . 1.366(5) ?
O6 C21 . 1.425(6) ?
C1 C2 . 1.517(6) ?
C1 H1A . 0.9600 ?
C1 H1B . 0.9600 ?
C1 H1C . 0.9600 ?
C2 C3 . 1.516(6) ?
C2 C5 . 1.554(7) ?
C3 H3A . 0.9600 ?
C3 H3B . 0.9600 ?
C3 H3C . 0.9600 ?
C4 C5 . 1.539(7) ?
C4 H4A . 0.9600 ?
C4 H4B . 0.9600 ?
C4 H4C . 0.9600 ?
C5 C6 . 1.487(7) ?
C6 H6A . 0.9600 ?
C6 H6B . 0.9600 ?
C6 H6C . 0.9600 ?
C7 C8 . 1.490(6) ?
C8 C9 . 1.550(6) ?
C8 H8 . 0.9800 ?
C9 C10 . 1.516(6) ?
C9 H9A . 0.9700 ?
C9 H9B . 0.9700 ?
C10 C11 . 1.516(6) ?
C10 H10A . 0.9700 ?
C10 H10B . 0.9700 ?
C11 H11A . 0.9700 ?
C11 H11B . 0.9700 ?
C12 C13 . 1.497(6) ?
C13 C14 . 1.387(6) ?
C13 C18 . 1.407(6) ?
C14 C15 . 1.390(6) ?
C15 C16 . 1.386(6) ?
C16 C17 . 1.377(6) ?
C17 C18 . 1.383(6) ?
C19 H19A . 0.9600 ?
C19 H19B . 0.9600 ?
C19 H19C . 0.9600 ?
C20 H20A . 0.9600 ?
C20 H20B . 0.9600 ?
C20 H20C . 0.9600 ?
C21 H21A . 0.9600 ?
C21 H21B . 0.9600 ?
C21 H21C . 0.9600 ?

loop_
_geom_hbond_atom_site_label_D
_geom_hbond_atom_site_label_H
_geom_hbond_atom_site_label_A
_geom_hbond_site_symmetry_A
_geom_hbond_distance_DH
_geom_hbond_distance_HA
_geom_hbond_distance_DA
_geom_hbond_angle_DHA
C6 H6B O3 3_655 0.96 2.54 3.498(8) 173
C11 H11A O1 4_565 0.97 2.36 3.281(6) 159
C21 H21B O2 3_745 0.96 2.44 3.403(6) 178
C4 H4A Cg3 3_655 0.96 2.86 3.619(7) 136

loop_
_geom_torsion_atom_site_label_1
_geom_torsion_atom_site_label_2
_geom_torsion_atom_site_label_3
_geom_torsion_atom_site_label_4
_geom_torsion_site_symmetry_1
_geom_torsion_site_symmetry_2
_geom_torsion_site_symmetry_3
_geom_torsion_site_symmetry_4
_geom_torsion
_geom_torsion_publ_flag
O2 N1 C2 C1 . . . . -59.4(5) ?
C7 N1 C2 C1 . . . . 123.1(5) ?
O2 N1 C2 C3 . . . . 58.4(6) ?
C7 N1 C2 C3 . . . . -119.1(5) ?
O2 N1 C2 C5 . . . . 179.6(4) ?
C7 N1 C2 C5 . . . . 2.2(5) ?
O1 N2 C5 C6 . . . . -50.3(7) ?
C7 N2 C5 C6 . . . . 134.2(5) ?
O1 N2 C5 C4 . . . . 66.7(6) ?
C7 N2 C5 C4 . . . . -108.8(5) ?
O1 N2 C5 C2 . . . . -173.9(4) ?
C7 N2 C5 C2 . . . . 10.5(5) ?
N1 C2 C5 C6 . . . . -125.7(5) ?
C1 C2 C5 C6 . . . . 119.3(5) ?
C3 C2 C5 C6 . . . . -10.7(7) ?
N1 C2 C5 N2 . . . . -7.0(5) ?
C1 C2 C5 N2 . . . . -122.1(4) ?
C3 C2 C5 N2 . . . . 107.9(5) ?
N1 C2 C5 C4 . . . . 105.9(5) ?
C1 C2 C5 C4 . . . . -9.2(6) ?
C3 C2 C5 C4 . . . . -139.1(5) ?
O2 N1 C7 N2 . . . . -172.9(5) ?
C2 N1 C7 N2 . . . . 4.5(5) ?
O2 N1 C7 C8 . . . . 10.8(7) ?
C2 N1 C7 C8 . . . . -171.8(4) ?
O1 N2 C7 N1 . . . . 174.9(5) ?
C5 N2 C7 N1 . . . . -9.8(5) ?
O1 N2 C7 C8 . . . . -8.7(8) ?
C5 N2 C7 C8 . . . . 166.6(4) ?
C12 N3 C8 C7 . . . . 56.3(5) ?
C11 N3 C8 C7 . . . . -125.3(4) ?
C12 N3 C8 C9 . . . . 179.9(4) ?
C11 N3 C8 C9 . . . . -1.7(5) ?
N1 C7 C8 N3 . . . . 48.9(6) ?
N2 C7 C8 N3 . . . . -127.0(5) ?
N1 C7 C8 C9 . . . . -68.5(6) ?
N2 C7 C8 C9 . . . . 115.6(5) ?
N3 C8 C9 C10 . . . . 25.2(5) ?
C7 C8 C9 C10 . . . . 147.1(4) ?
C8 C9 C10 C11 . . . . -38.9(5) ?
C12 N3 C11 C10 . . . . 155.8(4) ?
C8 N3 C11 C10 . . . . -22.5(5) ?
C9 C10 C11 N3 . . . . 37.7(5) ?
C11 N3 C12 O3 . . . . -179.9(4) ?
C8 N3 C12 O3 . . . . -1.8(7) ?
C11 N3 C12 C13 . . . . -0.4(6) ?
C8 N3 C12 C13 . . . . 177.7(4) ?
O3 C12 C13 C14 . . . . 81.7(6) ?
N3 C12 C13 C14 . . . . -97.8(5) ?
O3 C12 C13 C18 . . . . -94.3(6) ?
N3 C12 C13 C18 . . . . 86.2(5) ?
C18 C13 C14 C15 . . . . -0.5(7) ?
C12 C13 C14 C15 . . . . -176.7(4) ?
C18 C13 C14 Cl1 . . . . -178.0(3) ?
C12 C13 C14 Cl1 . . . . 5.8(6) ?
C19 O4 C15 C16 . . . . -58.5(7) ?
C19 O4 C15 C14 . . . . 126.1(6) ?
C13 C14 C15 O4 . . . . 178.9(4) ?
Cl1 C14 C15 O4 . . . . -3.6(6) ?
C13 C14 C15 C16 . . . . 3.1(7) ?
Cl1 C14 C15 C16 . . . . -179.3(4) ?
O4 C15 C16 C17 . . . . -178.3(4) ?
C14 C15 C16 C17 . . . . -2.8(7) ?
O4 C15 C16 O5 . . . . -1.3(7) ?
C14 C15 C16 O5 . . . . 174.2(4) ?
C20 O5 C16 C17 . . . . -63.0(7) ?
C20 O5 C16 C15 . . . . 120.0(5) ?
C21 O6 C17 C16 . . . . -86.5(6) ?
C21 O6 C17 C18 . . . . 95.5(5) ?
C15 C16 C17 O6 . . . . -178.2(4) ?
O5 C16 C17 O6 . . . . 4.9(7) ?
C15 C16 C17 C18 . . . . -0.2(7) ?
O5 C16 C17 C18 . . . . -177.1(4) ?
O6 C17 C18 C13 . . . . -178.9(4) ?
C16 C17 C18 C13 . . . . 3.1(7) ?
O6 C17 C18 Cl2 . . . . -1.5(6) ?
C16 C17 C18 Cl2 . . . . -179.5(4) ?
C14 C13 C18 C17 . . . . -2.7(7) ?
C12 C13 C18 C17 . . . . 173.5(4) ?
C14 C13 C18 Cl2 . . . . 179.8(3) ?
C12 C13 C18 Cl2 . . . . -3.9(6) ?
